data_7205347
loop_
_publ_author_name
'Bia\/lo\'nska, Agata'
'Ciunik, Zbigniew'

_publ_section_title
;
 When a host becomes a guest---competition between decreasing
 hydrophobic spaces and supramolecular synthon propagation
;
_journal_issue 3
_journal_name_full CrystEngComm
_journal_page_first 967
_journal_paper_doi 10.1039/c0ce00388c
_journal_volume 13
_journal_year 2011
_chemical_absolute_configuration rm
_chemical_formula_moiety 'C23 H27 N2 O4, C11 H10 N3 O6, 7(H2 O)'
_chemical_formula_sum 'C34 H51 N5 O17'
_chemical_formula_weight 801.80
_chemical_name_common 'brucinium N-(4-nitrobenzoyl)-D-asparaginate heptahydrate'
_chemical_name_systematic
;
brucinium N-(4-nitrobenzoyl)-D-asparaginate heptahydrate
;
_space_group_IT_number 19
_symmetry_cell_setting orthorhombic
_symmetry_space_group_name_Hall 'P 2ac 2ab'
_symmetry_space_group_name_H-M 'P 21 21 21'
_atom_sites_solution_hydrogens geom
_atom_sites_solution_primary direct
_atom_sites_solution_secondary difmap
_audit_creation_method SHELXL-97
_cell_angle_alpha 90.00
_cell_angle_beta 90.00
_cell_angle_gamma 90.00
_cell_formula_units_Z 4
_cell_length_a 7.119(2)
_cell_length_b 12.530(3)
_cell_length_c 41.520(5)
_cell_measurement_reflns_used 19273
_cell_measurement_temperature 100(2)
_cell_measurement_theta_max 28.29
_cell_measurement_theta_min 2.90
_cell_volume 3703.6(14)
_computing_cell_refinement
;
CrysAlis RED, Oxford Diffraction Ltd.,
Version 1.171.31.8 (release 12-01-2007 CrysAlis171 .NET)
(compiled Jan 12 2007,17:49:11)
;
_computing_data_collection
;
CrysAlis CCD, Oxford Diffraction Ltd.,
Version 1.171.31.8 (release 12-01-2007 CrysAlis171 .NET)
(compiled Jan 12 2007,17:49:11)
;
_computing_data_reduction
;
CrysAlis RED, Oxford Diffraction Ltd.,
Version 1.171.31.8 (release 12-01-2007 CrysAlis171 .NET)
(compiled Jan 12 2007,17:49:11)
;
_computing_structure_refinement
;
SHELXL-97 (Sheldrick, G. M. (2008). <i>Acta Cryst.</i> <b>A64</b>, 112-122.)
;
_computing_structure_solution
;
SHELXS-97 (Sheldrick, G. M. (2008). <i>Acta Cryst.</i> <b>A64</b>, 112-122.)
;
_diffrn_ambient_temperature 100(2)
_diffrn_measured_fraction_theta_full 0.987
_diffrn_measured_fraction_theta_max 0.987
_diffrn_measurement_device_type 'Kuma KM4CCD'
_diffrn_measurement_method '\w scan'
_diffrn_radiation_monochromator graphite
_diffrn_radiation_source 'fine-focus sealed tube'
_diffrn_radiation_type MoK\a
_diffrn_radiation_wavelength 0.71073
_diffrn_reflns_av_R_equivalents 0.1187
_diffrn_reflns_av_sigmaI/netI 0.0995
_diffrn_reflns_limit_h_max 9
_diffrn_reflns_limit_h_min -9
_diffrn_reflns_limit_k_max 13
_diffrn_reflns_limit_k_min -16
_diffrn_reflns_limit_l_max 52
_diffrn_reflns_limit_l_min -53
_diffrn_reflns_number 24975
_diffrn_reflns_theta_full 27.50
_diffrn_reflns_theta_max 27.50
_diffrn_reflns_theta_min 2.90
_diffrn_standards_number 0
_exptl_absorpt_coefficient_mu 0.116
_exptl_absorpt_correction_type none
_exptl_crystal_colour orange
_exptl_crystal_density_diffrn 1.438
_exptl_crystal_density_method 'not measured'
_exptl_crystal_description plate
_exptl_crystal_F_000 1704
_exptl_crystal_size_max 0.40
_exptl_crystal_size_mid 0.30
_exptl_crystal_size_min 0.06
_refine_diff_density_max 0.508
_refine_diff_density_min -0.413
_refine_diff_density_rms 0.068
_refine_ls_abs_structure_details
;
from known structure (Toda et al., 1985)
;
_refine_ls_extinction_method none
_refine_ls_goodness_of_fit_ref 1.023
_refine_ls_hydrogen_treatment constr
_refine_ls_matrix_type full
_refine_ls_number_parameters 505
_refine_ls_number_reflns 4773
_refine_ls_number_restraints 0
_refine_ls_restrained_S_all 1.023
_refine_ls_R_factor_all 0.1033
_refine_ls_R_factor_gt 0.0621
_refine_ls_shift/su_max 0.000
_refine_ls_shift/su_mean 0.000
_refine_ls_structure_factor_coef Fsqd
_refine_ls_weighting_details 'calc w=1/[\s^2^(Fo^2^)+(0.0680P)^2^+0.0000P] where P=(Fo^2^+2Fc^2^)/3'
_refine_ls_weighting_scheme calc
_refine_ls_wR_factor_gt 0.1289
_refine_ls_wR_factor_ref 0.1462
_reflns_number_gt 3072
_reflns_number_total 4773
_reflns_threshold_expression >2sigma(I)
_cod_data_source_file C0CE00388C.TXT
_cod_data_source_block 1
_cod_database_code 7205347

loop_
_symmetry_equiv_pos_as_xyz
'x, y, z'
'-x+1/2, -y, z+1/2'
'-x, y+1/2, -z+1/2'
'x+1/2, -y+1/2, -z'

loop_
_atom_site_label
_atom_site_type_symbol
_atom_site_fract_x
_atom_site_fract_y
_atom_site_fract_z
_atom_site_U_iso_or_equiv
_atom_site_adp_type
_atom_site_occupancy
_atom_site_symmetry_multiplicity
_atom_site_calc_flag
_atom_site_refinement_flags
_atom_site_disorder_assembly
_atom_site_disorder_group
O5 O 0.3386(5) -0.0049(3) 0.20246(8) 0.0270(8) Uani 1 1 d . . .
O6 O 0.5774(5) -0.1065(3) 0.21850(8) 0.0232(8) Uani 1 1 d . . .
O7 O 0.8724(5) 0.2383(3) 0.24599(9) 0.0295(9) Uani 1 1 d . . .
O8 O 0.6710(5) 0.0395(3) 0.15367(8) 0.0250(8) Uani 1 1 d . . .
O9 O 0.6769(6) 0.5528(3) 0.07327(9) 0.0348(10) Uani 1 1 d . . .
O10 O 0.6525(7) 0.4298(3) 0.03657(9) 0.0424(11) Uani 1 1 d . . .
N3 N 0.6008(6) 0.1614(3) 0.19163(10) 0.0238(10) Uani 1 1 d . . .
H37 H 0.5644 0.2270 0.1958 0.029 Uiso 1 1 calc R . .
N4 N 1.1015(6) 0.1711(4) 0.21502(10) 0.0310(11) Uani 1 1 d . . .
H471 H 1.1677 0.2301 0.2168 0.037 Uiso 1 1 calc R . .
H472 H 1.1449 0.1174 0.2036 0.037 Uiso 1 1 calc R . .
N5 N 0.6601(6) 0.4582(3) 0.06486(11) 0.0286(10) Uani 1 1 d . . .
C24 C 0.5040(7) -0.0178(4) 0.21190(12) 0.0245(12) Uani 1 1 d . . .
C25 C 0.6217(7) 0.0841(4) 0.21822(13) 0.0246(12) Uani 1 1 d . . .
H25 H 0.5687 0.1186 0.2379 0.029 Uiso 1 1 calc R . .
C26 C 0.8267(7) 0.0611(4) 0.22516(13) 0.0257(12) Uani 1 1 d . . .
H26A H 0.8805 0.0192 0.2072 0.031 Uiso 1 1 calc R . .
H26B H 0.8364 0.0176 0.2450 0.031 Uiso 1 1 calc R . .
C27 C 0.9389(7) 0.1632(4) 0.22940(12) 0.0238(11) Uani 1 1 d . . .
C28 C 0.6365(7) 0.1328(4) 0.16139(12) 0.0215(11) Uani 1 1 d . . .
C29 C 0.6360(6) 0.2206(4) 0.13677(12) 0.0196(11) Uani 1 1 d . . .
C3O C 0.5953(7) 0.1945(4) 0.10475(12) 0.0217(11) Uani 1 1 d . . .
H3O H 0.5635 0.1233 0.0991 0.026 Uiso 1 1 calc R . .
C31 C 0.6017(7) 0.2724(4) 0.08141(12) 0.0239(12) Uani 1 1 d . . .
H31 H 0.5738 0.2559 0.0596 0.029 Uiso 1 1 calc R . .
C32 C 0.6502(7) 0.3766(4) 0.09047(13) 0.0242(12) Uani 1 1 d . . .
C33 C 0.6919(7) 0.4046(4) 0.12124(12) 0.0221(11) Uani 1 1 d . . .
H33 H 0.7251 0.4758 0.1267 0.027 Uiso 1 1 calc R . .
C34 C 0.6840(7) 0.3246(4) 0.14460(12) 0.0238(11) Uani 1 1 d . . .
H34 H 0.7122 0.3419 0.1664 0.029 Uiso 1 1 calc R . .
O1W O 0.8325(6) 0.5790(3) 0.17881(10) 0.0439(11) Uani 1 1 d . . .
H11W H 0.8450 0.5356 0.1953 0.066 Uiso 1 1 d R . .
H12W H 0.8095 0.6423 0.1863 0.066 Uiso 1 1 d R . .
O2W O 0.4434(6) 0.5329(3) 0.18149(9) 0.0398(10) Uani 1 1 d . . .
H21W H 0.3912 0.5919 0.1885 0.060 Uiso 1 1 d R . .
H22W H 0.5644 0.5384 0.1841 0.060 Uiso 1 1 d R . .
O3W O 0.8394(7) 0.4542(3) 0.23442(11) 0.0518(12) Uani 1 1 d . . .
H31W H 0.8727 0.3864 0.2331 0.078 Uiso 1 1 d R . .
H32W H 0.7822 0.4641 0.2530 0.078 Uiso 1 1 d R . .
O5W O 0.8989(5) 0.7908(3) 0.19984(8) 0.0281(9) Uani 1 1 d . . .
H51W H 0.7995 0.8268 0.2050 0.042 Uiso 1 1 d R . .
H52W H 0.9836 0.8006 0.2146 0.042 Uiso 1 1 d R . .
O6W O 0.3819(5) 0.3446(3) 0.21534(9) 0.0295(9) Uani 1 1 d . . .
H61W H 0.3855 0.3513 0.2361 0.044 Uiso 1 1 d R . .
H62W H 0.3947 0.4074 0.2067 0.044 Uiso 1 1 d R . .
O7W O 0.3368(5) 0.7395(3) 0.19805(8) 0.0269(8) Uani 1 1 d . . .
H71W H 0.2723 0.7354 0.2157 0.040 Uiso 1 1 d R . .
H72W H 0.4203 0.7881 0.1998 0.040 Uiso 1 1 d R . .
O1 O 0.0639(5) 1.0136(2) 0.03871(7) 0.0184(7) Uani 1 1 d . . .
O2 O 0.1634(5) 0.3154(2) 0.04393(8) 0.0251(8) Uani 1 1 d . . .
O3 O 0.1579(5) 0.3253(3) 0.10633(8) 0.0250(8) Uani 1 1 d . . .
O4 O 0.0642(5) 0.6728(3) -0.01085(8) 0.0223(8) Uani 1 1 d . . .
N1 N 0.1572(6) 0.7098(3) 0.04052(9) 0.0180(9) Uani 1 1 d . . .
N2 N 0.1926(5) 0.8494(3) 0.14357(10) 0.0177(9) Uani 1 1 d . . .
H24 H 0.2135 0.8308 0.1650 0.021 Uiso 1 1 calc R . .
C1 C 0.1556(7) 0.5072(4) 0.03804(11) 0.0181(10) Uani 1 1 d . . .
H1 H 0.1519 0.5030 0.0152 0.022 Uiso 1 1 calc R . .
C2 C 0.1595(7) 0.4163(4) 0.05693(12) 0.0218(11) Uani 1 1 d . . .
C3 C 0.1617(7) 0.4210(4) 0.09058(12) 0.0202(11) Uani 1 1 d . . .
C4 C 0.1696(7) 0.5195(4) 0.10612(11) 0.0177(10) Uani 1 1 d . . .
H4 H 0.1765 0.5238 0.1289 0.021 Uiso 1 1 calc R . .
C5 C 0.1673(7) 0.6119(4) 0.08724(12) 0.0191(11) Uani 1 1 d . . .
C6 C 0.1572(7) 0.6051(4) 0.05394(12) 0.0180(10) Uani 1 1 d . . .
C7 C 0.1949(6) 0.7268(4) 0.09809(11) 0.0149(10) Uani 1 1 d . . .
C8 C 0.1510(7) 0.7903(4) 0.06700(11) 0.0167(10) Uani 1 1 d . . .
H8 H 0.2509 0.8451 0.0634 0.020 Uiso 1 1 calc R . .
C9 C 0.0917(6) 0.7380(4) 0.01097(11) 0.0199(11) Uani 1 1 d . . .
C10 C 0.0621(7) 0.8562(4) 0.00661(11) 0.0190(11) Uani 1 1 d . . .
H10A H -0.0124 0.8673 -0.0133 0.023 Uiso 1 1 calc R . .
H10B H 0.1862 0.8900 0.0032 0.023 Uiso 1 1 calc R . .
C11 C -0.0369(7) 0.9150(3) 0.03440(11) 0.0181(11) Uani 1 1 d . . .
H11 H -0.1686 0.9317 0.0277 0.022 Uiso 1 1 calc R . .
C12 C -0.0233(8) 1.0858(4) 0.06085(12) 0.0234(12) Uani 1 1 d . . .
H12A H -0.1611 1.0751 0.0606 0.028 Uiso 1 1 calc R . .
H12B H 0.0031 1.1603 0.0543 0.028 Uiso 1 1 calc R . .
C13 C 0.0515(7) 1.0663(4) 0.09442(12) 0.0209(11) Uani 1 1 d . . .
H3 H 0.1269 1.1193 0.1044 0.025 Uiso 1 1 calc R . .
C14 C 0.0140(7) 0.9769(4) 0.11019(12) 0.0192(11) Uani 1 1 d . . .
C15 C 0.0931(7) 0.9555(4) 0.14307(12) 0.0209(11) Uani 1 1 d . . .
H15A H -0.0097 0.9552 0.1591 0.025 Uiso 1 1 calc R . .
H15B H 0.1824 1.0129 0.1489 0.025 Uiso 1 1 calc R . .
C16 C 0.3816(6) 0.8544(4) 0.12669(12) 0.0203(11) Uani 1 1 d . . .
H16A H 0.4848 0.8639 0.1424 0.024 Uiso 1 1 calc R . .
H16B H 0.3852 0.9138 0.1110 0.024 Uiso 1 1 calc R . .
C17 C 0.3969(6) 0.7470(4) 0.10973(12) 0.0194(11) Uani 1 1 d . . .
H17A H 0.4386 0.6905 0.1248 0.023 Uiso 1 1 calc R . .
H17B H 0.4854 0.7506 0.0914 0.023 Uiso 1 1 calc R . .
C18 C -0.0430(6) 0.8431(4) 0.06440(11) 0.0166(10) Uani 1 1 d . . .
H18 H -0.1325 0.7842 0.0591 0.020 Uiso 1 1 calc R . .
C19 C -0.1117(6) 0.8899(3) 0.09682(11) 0.0172(10) Uani 1 1 d . . .
H19 H -0.2412 0.9193 0.0939 0.021 Uiso 1 1 calc R . .
C20 C -0.1197(6) 0.7960(4) 0.12058(11) 0.0151(10) Uani 1 1 d . . .
H20A H -0.1813 0.8188 0.1408 0.018 Uiso 1 1 calc R . .
H20B H -0.1939 0.7369 0.1112 0.018 Uiso 1 1 calc R . .
C21 C 0.0785(6) 0.7585(4) 0.12755(11) 0.0178(10) Uani 1 1 d . . .
H21 H 0.0727 0.6964 0.1427 0.021 Uiso 1 1 calc R . .
C22 C 0.1881(9) 0.3079(4) 0.00947(12) 0.0340(14) Uani 1 1 d . . .
H22A H 0.1883 0.2327 0.0030 0.051 Uiso 1 1 calc R . .
H22B H 0.3078 0.3409 0.0034 0.051 Uiso 1 1 calc R . .
H22C H 0.0849 0.3452 -0.0014 0.051 Uiso 1 1 calc R . .
C23 C 0.1755(8) 0.3293(4) 0.14086(12) 0.0257(12) Uani 1 1 d . . .
H23A H 0.1700 0.2567 0.1496 0.039 Uiso 1 1 calc R . .
H23B H 0.0725 0.3718 0.1499 0.039 Uiso 1 1 calc R . .
H23C H 0.2959 0.3621 0.1466 0.039 Uiso 1 1 calc R . .
O4W O -0.0290(5) 0.4913(3) -0.04896(9) 0.0334(9) Uani 1 1 d . . .
H41W H 0.0011 0.5486 -0.0382 0.050 Uiso 1 1 d R . .
H42W H -0.1506 0.4892 -0.0499 0.050 Uiso 1 1 d R . .

loop_
_atom_site_aniso_label
_atom_site_aniso_U_11
_atom_site_aniso_U_22
_atom_site_aniso_U_33
_atom_site_aniso_U_23
_atom_site_aniso_U_13
_atom_site_aniso_U_12
O5 0.0188(19) 0.0266(19) 0.036(2) 0.0036(16) -0.0028(17) 0.0025(17)
O6 0.0184(18) 0.0198(18) 0.031(2) 0.0025(15) -0.0017(16) 0.0042(15)
O7 0.026(2) 0.024(2) 0.038(2) -0.0041(17) 0.0034(18) 0.0006(17)
O8 0.0231(19) 0.0166(18) 0.035(2) -0.0002(15) 0.0042(17) 0.0004(16)
O9 0.049(3) 0.019(2) 0.037(2) 0.0032(17) -0.001(2) 0.0014(19)
O10 0.067(3) 0.034(2) 0.026(2) 0.0033(18) -0.005(2) 0.001(2)
N3 0.027(2) 0.016(2) 0.028(2) 0.0037(18) 0.000(2) -0.0001(19)
N4 0.028(3) 0.035(3) 0.030(3) -0.007(2) 0.005(2) -0.004(2)
N5 0.028(3) 0.023(2) 0.034(3) 0.004(2) -0.004(2) 0.003(2)
C24 0.021(3) 0.030(3) 0.022(3) -0.005(2) 0.000(2) 0.000(2)
C25 0.020(3) 0.024(3) 0.030(3) 0.004(2) 0.001(2) 0.000(2)
C26 0.024(3) 0.024(3) 0.030(3) -0.001(2) -0.001(3) 0.000(2)
C27 0.021(3) 0.027(3) 0.023(3) 0.004(2) -0.002(2) 0.000(2)
C28 0.009(2) 0.025(3) 0.031(3) 0.004(2) 0.000(2) -0.002(2)
C29 0.012(2) 0.021(3) 0.026(3) -0.001(2) 0.001(2) 0.001(2)
C3O 0.020(3) 0.016(2) 0.029(3) -0.001(2) 0.001(2) 0.000(2)
C31 0.023(3) 0.027(3) 0.022(3) -0.003(2) -0.001(2) 0.004(2)
C32 0.020(3) 0.018(3) 0.034(3) 0.002(2) 0.000(2) 0.001(2)
C33 0.022(3) 0.017(3) 0.027(3) -0.004(2) 0.000(2) 0.001(2)
C34 0.020(3) 0.031(3) 0.021(3) 0.001(2) 0.000(2) -0.004(2)
O1W 0.055(3) 0.032(2) 0.045(3) -0.0009(19) 0.008(2) -0.007(2)
O2W 0.042(2) 0.027(2) 0.051(3) -0.0085(19) 0.001(2) -0.0029(19)
O3W 0.056(3) 0.041(2) 0.059(3) 0.001(2) 0.004(3) -0.001(2)
O5W 0.0230(19) 0.028(2) 0.033(2) -0.0007(16) -0.0024(17) 0.0046(16)
O6W 0.035(2) 0.0241(19) 0.030(2) -0.0029(16) -0.0012(18) -0.0051(17)
O7W 0.0211(19) 0.0251(19) 0.034(2) -0.0005(16) -0.0025(17) -0.0072(17)
O1 0.0207(17) 0.0122(16) 0.0223(17) -0.0003(14) 0.0045(14) -0.0003(14)
O2 0.036(2) 0.0128(17) 0.026(2) -0.0032(14) 0.0068(17) -0.0004(17)
O3 0.035(2) 0.0159(17) 0.0247(19) 0.0018(14) -0.0009(17) -0.0010(16)
O4 0.0231(19) 0.0210(19) 0.0230(19) -0.0057(15) -0.0015(16) -0.0026(16)
N1 0.018(2) 0.013(2) 0.022(2) -0.0027(16) 0.0025(19) 0.0028(17)
N2 0.019(2) 0.016(2) 0.019(2) -0.0017(16) -0.0004(18) 0.0026(17)
C1 0.021(3) 0.017(2) 0.017(2) -0.004(2) 0.001(2) 0.000(2)
C2 0.019(3) 0.018(3) 0.029(3) -0.003(2) -0.001(2) -0.002(2)
C3 0.014(2) 0.018(3) 0.029(3) 0.003(2) 0.003(2) -0.002(2)
C4 0.017(2) 0.018(2) 0.018(2) -0.001(2) 0.002(2) -0.002(2)
C5 0.012(2) 0.018(3) 0.028(3) -0.004(2) 0.002(2) 0.001(2)
C6 0.012(2) 0.016(2) 0.026(3) 0.004(2) 0.000(2) 0.001(2)
C7 0.011(2) 0.021(3) 0.013(2) -0.0008(19) -0.002(2) -0.003(2)
C8 0.017(2) 0.016(2) 0.017(2) -0.0050(19) -0.004(2) -0.004(2)
C9 0.011(2) 0.025(3) 0.024(3) -0.001(2) 0.002(2) -0.004(2)
C10 0.021(3) 0.019(3) 0.017(3) 0.002(2) 0.003(2) -0.003(2)
C11 0.018(3) 0.013(2) 0.023(3) -0.003(2) 0.002(2) -0.002(2)
C12 0.030(3) 0.016(3) 0.024(3) 0.002(2) 0.006(2) 0.006(2)
C13 0.020(3) 0.018(3) 0.024(3) -0.007(2) 0.003(2) 0.004(2)
C14 0.016(2) 0.015(2) 0.026(3) -0.004(2) 0.002(2) 0.001(2)
C15 0.017(2) 0.017(2) 0.029(3) -0.009(2) -0.001(2) 0.006(2)
C16 0.010(2) 0.025(3) 0.026(3) -0.001(2) 0.003(2) 0.001(2)
C17 0.016(2) 0.018(2) 0.024(3) -0.002(2) 0.000(2) -0.001(2)
C18 0.015(2) 0.014(2) 0.021(3) -0.0015(19) -0.002(2) 0.001(2)
C19 0.012(2) 0.015(2) 0.025(3) -0.003(2) -0.002(2) 0.0024(19)
C20 0.012(2) 0.016(2) 0.017(2) -0.0030(19) 0.005(2) -0.0006(19)
C21 0.017(2) 0.011(2) 0.026(3) 0.0000(19) -0.002(2) -0.004(2)
C22 0.047(4) 0.021(3) 0.034(3) -0.006(2) 0.005(3) -0.004(3)
C23 0.033(3) 0.015(2) 0.029(3) 0.007(2) -0.007(3) 0.001(2)
O4W 0.0201(19) 0.034(2) 0.046(2) -0.0161(19) -0.0053(17) 0.0005(17)

loop_
_atom_type_symbol
_atom_type_description
_atom_type_scat_dispersion_real
_atom_type_scat_dispersion_imag
_atom_type_scat_source
C C 0.0033 0.0000 'International Tables Vol C Tables 4.2.6.8 and 6.1.1.4'
H H 0.0000 0.0000 'International Tables Vol C Tables 4.2.6.8 and 6.1.1.4'
N N 0.0061 0.0000 'International Tables Vol C Tables 4.2.6.8 and 6.1.1.4'
O O 0.0106 0.0000 'International Tables Vol C Tables 4.2.6.8 and 6.1.1.4'

loop_
_geom_angle_atom_site_label_1
_geom_angle_atom_site_label_2
_geom_angle_atom_site_label_3
_geom_angle
_geom_angle_site_symmetry_1
_geom_angle_site_symmetry_3
_geom_angle_publ_flag
C28 N3 C25 120.6(4) . . ?
C28 N3 H37 119.7 . . ?
C25 N3 H37 119.7 . . ?
C27 N4 H471 120.0 . . ?
C27 N4 H472 120.0 . . ?
H471 N4 H472 120.0 . . ?
O10 N5 O9 123.4(4) . . ?
O10 N5 C32 119.0(4) . . ?
O9 N5 C32 117.6(4) . . ?
O5 C24 O6 125.0(5) . . ?
O5 C24 C25 117.1(5) . . ?
O6 C24 C25 117.8(4) . . ?
N3 C25 C26 111.3(4) . . ?
N3 C25 C24 111.1(4) . . ?
C26 C25 C24 113.4(4) . . ?
N3 C25 H25 106.9 . . ?
C26 C25 H25 106.9 . . ?
C24 C25 H25 106.9 . . ?
C25 C26 C27 111.6(4) . . ?
C25 C26 H26A 109.3 . . ?
C27 C26 H26A 109.3 . . ?
C25 C26 H26B 109.3 . . ?
C27 C26 H26B 109.3 . . ?
H26A C26 H26B 108.0 . . ?
O7 C27 N4 121.8(5) . . ?
O7 C27 C26 119.7(4) . . ?
N4 C27 C26 118.5(5) . . ?
O8 C28 N3 122.5(5) . . ?
O8 C28 C29 121.1(5) . . ?
N3 C28 C29 116.4(4) . . ?
C34 C29 C3O 119.6(4) . . ?
C34 C29 C28 121.9(4) . . ?
C3O C29 C28 118.4(4) . . ?
C31 C3O C29 119.8(5) . . ?
C31 C3O H3O 120.1 . . ?
C29 C3O H3O 120.1 . . ?
C3O C31 C32 118.7(5) . . ?
C3O C31 H31 120.7 . . ?
C32 C31 H31 120.7 . . ?
C33 C32 C31 123.2(5) . . ?
C33 C32 N5 119.2(4) . . ?
C31 C32 N5 117.6(5) . . ?
C32 C33 C34 117.3(5) . . ?
C32 C33 H33 121.3 . . ?
C34 C33 H33 121.3 . . ?
C29 C34 C33 121.5(5) . . ?
C29 C34 H34 119.3 . . ?
C33 C34 H34 119.3 . . ?
H11W O1W H12W 107.9 . . ?
H21W O2W H22W 108.2 . . ?
H31W O3W H32W 108.3 . . ?
H51W O5W H52W 108.7 . . ?
H61W O6W H62W 108.6 . . ?
H71W O7W H72W 109.9 . . ?
C12 O1 C11 113.9(4) . . ?
C2 O2 C22 116.8(4) . . ?
C3 O3 C23 116.4(4) . . ?
C9 N1 C6 126.3(4) . . ?
C9 N1 C8 118.6(4) . . ?
C6 N1 C8 109.5(4) . . ?
C15 N2 C16 112.0(4) . . ?
C15 N2 C21 113.3(4) . . ?
C16 N2 C21 107.3(3) . . ?
C15 N2 H24 108.0 . . ?
C16 N2 H24 108.0 . . ?
C21 N2 H24 108.0 . . ?
C2 C1 C6 117.1(4) . . ?
C2 C1 H1 121.4 . . ?
C6 C1 H1 121.4 . . ?
O2 C2 C1 122.3(4) . . ?
O2 C2 C3 115.5(4) . . ?
C1 C2 C3 122.2(4) . . ?
O3 C3 C4 123.8(4) . . ?
O3 C3 C2 116.2(4) . . ?
C4 C3 C2 120.0(4) . . ?
C3 C4 C5 118.2(4) . . ?
C3 C4 H4 120.9 . . ?
C5 C4 H4 120.9 . . ?
C6 C5 C4 120.6(4) . . ?
C6 C5 C7 111.1(4) . . ?
C4 C5 C7 128.0(4) . . ?
C5 C6 C1 121.8(4) . . ?
C5 C6 N1 109.4(4) . . ?
C1 C6 N1 128.7(4) . . ?
C5 C7 C21 114.3(4) . . ?
C5 C7 C17 111.7(4) . . ?
C21 C7 C17 102.3(4) . . ?
C5 C7 C8 102.3(4) . . ?
C21 C7 C8 115.1(4) . . ?
C17 C7 C8 111.5(4) . . ?
N1 C8 C18 105.4(4) . . ?
N1 C8 C7 105.1(3) . . ?
C18 C8 C7 117.5(4) . . ?
N1 C8 H8 109.5 . . ?
C18 C8 H8 109.5 . . ?
C7 C8 H8 109.5 . . ?
O4 C9 N1 122.9(5) . . ?
O4 C9 C10 122.7(4) . . ?
N1 C9 C10 114.3(4) . . ?
C9 C10 C11 116.3(4) . . ?
C9 C10 H10A 108.2 . . ?
C11 C10 H10A 108.2 . . ?
C9 C10 H10B 108.2 . . ?
C11 C10 H10B 108.2 . . ?
H10A C10 H10B 107.4 . . ?
O1 C11 C18 114.6(4) . . ?
O1 C11 C10 106.0(4) . . ?
C18 C11 C10 109.9(4) . . ?
O1 C11 H11 108.7 . . ?
C18 C11 H11 108.7 . . ?
C10 C11 H11 108.7 . . ?
O1 C12 C13 109.7(4) . . ?
O1 C12 H12A 109.7 . . ?
C13 C12 H12A 109.7 . . ?
O1 C12 H12B 109.7 . . ?
C13 C12 H12B 109.7 . . ?
H12A C12 H12B 108.2 . . ?
C14 C13 C12 121.4(5) . . ?
C14 C13 H3 119.3 . . ?
C12 C13 H3 119.3 . . ?
C13 C14 C15 121.7(4) . . ?
C13 C14 C19 123.1(5) . . ?
C15 C14 C19 115.3(4) . . ?
C14 C15 N2 110.3(4) . . ?
C14 C15 H15A 109.6 . . ?
N2 C15 H15A 109.6 . . ?
C14 C15 H15B 109.6 . . ?
N2 C15 H15B 109.6 . . ?
H15A C15 H15B 108.1 . . ?
N2 C16 C17 103.9(4) . . ?
N2 C16 H16A 111.0 . . ?
C17 C16 H16A 111.0 . . ?
N2 C16 H16B 111.0 . . ?
C17 C16 H16B 111.0 . . ?
H16A C16 H16B 109.0 . . ?
C16 C17 C7 102.9(4) . . ?
C16 C17 H17A 111.2 . . ?
C7 C17 H17A 111.2 . . ?
C16 C17 H17B 111.2 . . ?
C7 C17 H17B 111.2 . . ?
H17A C17 H17B 109.1 . . ?
C8 C18 C11 106.5(4) . . ?
C8 C18 C19 112.7(4) . . ?
C11 C18 C19 119.4(4) . . ?
C8 C18 H18 105.7 . . ?
C11 C18 H18 105.7 . . ?
C19 C18 H18 105.7 . . ?
C14 C19 C20 109.7(4) . . ?
C14 C19 C18 113.9(4) . . ?
C20 C19 C18 106.2(3) . . ?
C14 C19 H19 109.0 . . ?
C20 C19 H19 109.0 . . ?
C18 C19 H19 109.0 . . ?
C21 C20 C19 109.0(4) . . ?
C21 C20 H20A 109.9 . . ?
C19 C20 H20A 109.9 . . ?
C21 C20 H20B 109.9 . . ?
C19 C20 H20B 109.9 . . ?
H20A C20 H20B 108.3 . . ?
C20 C21 C7 115.6(4) . . ?
C20 C21 N2 110.0(4) . . ?
C7 C21 N2 104.4(4) . . ?
C20 C21 H21 108.9 . . ?
C7 C21 H21 108.9 . . ?
N2 C21 H21 108.9 . . ?
O2 C22 H22A 109.5 . . ?
O2 C22 H22B 109.5 . . ?
H22A C22 H22B 109.5 . . ?
O2 C22 H22C 109.5 . . ?
H22A C22 H22C 109.5 . . ?
H22B C22 H22C 109.5 . . ?
O3 C23 H23A 109.5 . . ?
O3 C23 H23B 109.5 . . ?
H23A C23 H23B 109.5 . . ?
O3 C23 H23C 109.5 . . ?
H23A C23 H23C 109.5 . . ?
H23B C23 H23C 109.5 . . ?
H41W O4W H42W 107.1 . . ?

loop_
_geom_bond_atom_site_label_1
_geom_bond_atom_site_label_2
_geom_bond_distance
_geom_bond_site_symmetry_2
_geom_bond_publ_flag
O5 C24 1.252(6) . ?
O6 C24 1.258(6) . ?
O7 C27 1.259(6) . ?
O8 C28 1.237(6) . ?
O9 N5 1.241(5) . ?
O10 N5 1.229(6) . ?
N3 C28 1.330(6) . ?
N3 C25 1.477(6) . ?
N3 H37 0.8800 . ?
N4 C27 1.307(7) . ?
N4 H471 0.8800 . ?
N4 H472 0.8800 . ?
N5 C32 1.477(6) . ?
C24 C25 1.550(7) . ?
C25 C26 1.515(7) . ?
C25 H25 1.0000 . ?
C26 C27 1.518(7) . ?
C26 H26A 0.9900 . ?
C26 H26B 0.9900 . ?
C28 C29 1.502(7) . ?
C29 C34 1.386(7) . ?
C29 C3O 1.399(7) . ?
C3O C31 1.376(7) . ?
C3O H3O 0.9500 . ?
C31 C32 1.401(7) . ?
C31 H31 0.9500 . ?
C32 C33 1.358(7) . ?
C33 C34 1.396(7) . ?
C33 H33 0.9500 . ?
C34 H34 0.9500 . ?
O1W H11W 0.8792 . ?
O1W H12W 0.8673 . ?
O2W H21W 0.8767 . ?
O2W H22W 0.8712 . ?
O3W H31W 0.8848 . ?
O3W H32W 0.8823 . ?
O5W H51W 0.8660 . ?
O5W H52W 0.8693 . ?
O6W H61W 0.8669 . ?
O6W H62W 0.8696 . ?
O7W H71W 0.8671 . ?
O7W H72W 0.8541 . ?
O1 C12 1.431(5) . ?
O1 C11 1.441(5) . ?
O2 C2 1.375(6) . ?
O2 C22 1.445(6) . ?
O3 C3 1.366(6) . ?
O3 C23 1.440(6) . ?
O4 C9 1.236(6) . ?
N1 C9 1.359(6) . ?
N1 C6 1.426(6) . ?
N1 C8 1.493(5) . ?
N2 C15 1.506(6) . ?
N2 C16 1.518(6) . ?
N2 C21 1.550(6) . ?
N2 H24 0.9300 . ?
C1 C2 1.382(6) . ?
C1 C6 1.393(6) . ?
C1 H1 0.9500 . ?
C2 C3 1.399(7) . ?
C3 C4 1.394(6) . ?
C4 C5 1.397(6) . ?
C4 H4 0.9500 . ?
C5 C6 1.387(7) . ?
C5 C7 1.522(6) . ?
C7 C21 1.530(6) . ?
C7 C17 1.538(6) . ?
C7 C8 1.548(6) . ?
C8 C18 1.535(6) . ?
C8 H8 1.0000 . ?
C9 C10 1.507(7) . ?
C10 C11 1.540(6) . ?
C10 H10A 0.9900 . ?
C10 H10B 0.9900 . ?
C11 C18 1.537(7) . ?
C11 H11 1.0000 . ?
C12 C13 1.512(7) . ?
C12 H12A 0.9900 . ?
C12 H12B 0.9900 . ?
C13 C14 1.325(6) . ?
C13 H3 0.9500 . ?
C14 C15 1.501(7) . ?
C14 C19 1.515(6) . ?
C15 H15A 0.9900 . ?
C15 H15B 0.9900 . ?
C16 C17 1.523(6) . ?
C16 H16A 0.9900 . ?
C16 H16B 0.9900 . ?
C17 H17A 0.9900 . ?
C17 H17B 0.9900 . ?
C18 C19 1.547(6) . ?
C18 H18 1.0000 . ?
C19 C20 1.537(6) . ?
C19 H19 1.0000 . ?
C20 C21 1.515(6) . ?
C20 H20A 0.9900 . ?
C20 H20B 0.9900 . ?
C21 H21 1.0000 . ?
C22 H22A 0.9800 . ?
C22 H22B 0.9800 . ?
C22 H22C 0.9800 . ?
C23 H23A 0.9800 . ?
C23 H23B 0.9800 . ?
C23 H23C 0.9800 . ?
O4W H41W 0.8714 . ?
O4W H42W 0.8671 . ?

loop_
_geom_hbond_atom_site_label_D
_geom_hbond_atom_site_label_H
_geom_hbond_atom_site_label_A
_geom_hbond_distance_DH
_geom_hbond_distance_HA
_geom_hbond_distance_DA
_geom_hbond_angle_DHA
_geom_hbond_site_symmetry_A
N2 H24 O7W 0.93 1.99 2.840(5) 150.8 .
N3 H37 O6W 0.88 2.12 2.944(5) 154.7 .
N4 H471 O6W 0.88 2.09 2.951(6) 164.3 1_655
N4 H472 O5 0.88 2.06 2.826(6) 144.6 1_655
O1W H11W O3W 0.88 1.92 2.789(6) 170.6 .
O1W H12W O5W 0.87 2.05 2.834(5) 150.7 .
O2W H21W O7W 0.88 1.93 2.784(5) 163.9 .
O2W H22W O1W 0.87 1.99 2.832(6) 163.1 .
O3W H31W O7 0.88 1.93 2.758(5) 154.9 .
O3W H32W O5 0.88 2.07 2.956(6) 176.1 3_655
O4W H41W O4 0.87 1.98 2.849(5) 175.6 .
O4W H42W O1 0.87 2.09 2.930(5) 164.4 4_465
O5W H51W O6 0.87 1.87 2.738(5) 174.5 1_565
O5W H52W O7 0.87 2.08 2.854(5) 147.5 3_755
O6W H61W O6 0.87 1.98 2.829(5) 168.3 3_655
O6W H62W O2W 0.87 1.92 2.781(5) 169.9 .
O7W H71W O7 0.87 1.89 2.760(5) 175.4 3_655
O7W H72W O6 0.85 1.90 2.716(5) 160.3 1_565

loop_
_geom_torsion_atom_site_label_1
_geom_torsion_atom_site_label_2
_geom_torsion_atom_site_label_3
_geom_torsion_atom_site_label_4
_geom_torsion
_geom_torsion_site_symmetry_1
_geom_torsion_site_symmetry_2
_geom_torsion_site_symmetry_3
_geom_torsion_site_symmetry_4
_geom_torsion_publ_flag
C28 N3 C25 C26 72.5(6) . . . . ?
C28 N3 C25 C24 -54.9(6) . . . . ?
O5 C24 C25 N3 -45.9(6) . . . . ?
O6 C24 C25 N3 138.3(5) . . . . ?
O5 C24 C25 C26 -172.2(4) . . . . ?
O6 C24 C25 C26 12.1(6) . . . . ?
N3 C25 C26 C27 50.8(6) . . . . ?
C24 C25 C26 C27 176.9(4) . . . . ?
C25 C26 C27 O7 43.8(6) . . . . ?
C25 C26 C27 N4 -134.9(5) . . . . ?
C25 N3 C28 O8 6.9(7) . . . . ?
C25 N3 C28 C29 -172.1(4) . . . . ?
O8 C28 C29 C34 -149.7(5) . . . . ?
N3 C28 C29 C34 29.4(7) . . . . ?
O8 C28 C29 C3O 26.8(7) . . . . ?
N3 C28 C29 C3O -154.1(4) . . . . ?
C34 C29 C3O C31 -0.6(7) . . . . ?
C28 C29 C3O C31 -177.2(4) . . . . ?
C29 C3O C31 C32 0.3(7) . . . . ?
C3O C31 C32 C33 0.2(8) . . . . ?
C3O C31 C32 N5 178.7(4) . . . . ?
O10 N5 C32 C33 168.3(5) . . . . ?
O9 N5 C32 C33 -11.3(7) . . . . ?
O10 N5 C32 C31 -10.3(7) . . . . ?
O9 N5 C32 C31 170.2(5) . . . . ?
C31 C32 C33 C34 -0.4(8) . . . . ?
N5 C32 C33 C34 -178.9(4) . . . . ?
C3O C29 C34 C33 0.4(7) . . . . ?
C28 C29 C34 C33 176.9(4) . . . . ?
C32 C33 C34 C29 0.1(7) . . . . ?
C22 O2 C2 C1 7.9(7) . . . . ?
C22 O2 C2 C3 -171.5(4) . . . . ?
C6 C1 C2 O2 -178.3(5) . . . . ?
C6 C1 C2 C3 1.1(7) . . . . ?
C23 O3 C3 C4 -4.1(7) . . . . ?
C23 O3 C3 C2 175.1(4) . . . . ?
O2 C2 C3 O3 -3.2(7) . . . . ?
C1 C2 C3 O3 177.5(4) . . . . ?
O2 C2 C3 C4 176.1(4) . . . . ?
C1 C2 C3 C4 -3.3(8) . . . . ?
O3 C3 C4 C5 -178.2(4) . . . . ?
C2 C3 C4 C5 2.6(7) . . . . ?
C3 C4 C5 C6 0.1(7) . . . . ?
C3 C4 C5 C7 -173.0(5) . . . . ?
C4 C5 C6 C1 -2.3(7) . . . . ?
C7 C5 C6 C1 171.9(4) . . . . ?
C4 C5 C6 N1 -179.9(4) . . . . ?
C7 C5 C6 N1 -5.7(6) . . . . ?
C2 C1 C6 C5 1.7(7) . . . . ?
C2 C1 C6 N1 178.8(5) . . . . ?
C9 N1 C6 C5 -158.0(4) . . . . ?
C8 N1 C6 C5 -5.0(5) . . . . ?
C9 N1 C6 C1 24.6(8) . . . . ?
C8 N1 C6 C1 177.6(5) . . . . ?
C6 C5 C7 C21 138.5(4) . . . . ?
C4 C5 C7 C21 -47.9(7) . . . . ?
C6 C5 C7 C17 -106.0(5) . . . . ?
C4 C5 C7 C17 67.6(6) . . . . ?
C6 C5 C7 C8 13.4(5) . . . . ?
C4 C5 C7 C8 -173.0(5) . . . . ?
C9 N1 C8 C18 43.7(5) . . . . ?
C6 N1 C8 C18 -111.7(4) . . . . ?
C9 N1 C8 C7 168.5(4) . . . . ?
C6 N1 C8 C7 13.1(5) . . . . ?
C5 C7 C8 N1 -15.3(5) . . . . ?
C21 C7 C8 N1 -139.9(4) . . . . ?
C17 C7 C8 N1 104.1(4) . . . . ?
C5 C7 C8 C18 101.5(4) . . . . ?
C21 C7 C8 C18 -23.1(6) . . . . ?
C17 C7 C8 C18 -139.1(4) . . . . ?
C6 N1 C9 O4 -17.6(7) . . . . ?
C8 N1 C9 O4 -168.5(4) . . . . ?
C6 N1 C9 C10 164.6(4) . . . . ?
C8 N1 C9 C10 13.7(6) . . . . ?
O4 C9 C10 C11 137.2(5) . . . . ?
N1 C9 C10 C11 -44.9(6) . . . . ?
C12 O1 C11 C18 -66.5(5) . . . . ?
C12 O1 C11 C10 172.2(4) . . . . ?
C9 C10 C11 O1 137.7(4) . . . . ?
C9 C10 C11 C18 13.3(6) . . . . ?
C11 O1 C12 C13 91.0(5) . . . . ?
O1 C12 C13 C14 -67.6(6) . . . . ?
C12 C13 C14 C15 177.9(4) . . . . ?
C12 C13 C14 C19 -2.7(7) . . . . ?
C13 C14 C15 N2 -126.7(5) . . . . ?
C19 C14 C15 N2 54.0(5) . . . . ?
C16 N2 C15 C14 75.1(5) . . . . ?
C21 N2 C15 C14 -46.5(5) . . . . ?
C15 N2 C16 C17 -142.8(4) . . . . ?
C21 N2 C16 C17 -17.8(5) . . . . ?
N2 C16 C17 C7 38.1(5) . . . . ?
C5 C7 C17 C16 -166.7(4) . . . . ?
C21 C7 C17 C16 -44.0(4) . . . . ?
C8 C7 C17 C16 79.5(4) . . . . ?
N1 C8 C18 C11 -72.5(4) . . . . ?
C7 C8 C18 C11 170.8(4) . . . . ?
N1 C8 C18 C19 154.6(4) . . . . ?
C7 C8 C18 C19 38.0(5) . . . . ?
O1 C11 C18 C8 -76.4(4) . . . . ?
C10 C11 C18 C8 42.8(5) . . . . ?
O1 C11 C18 C19 52.7(6) . . . . ?
C10 C11 C18 C19 171.8(4) . . . . ?
C13 C14 C19 C20 178.0(4) . . . . ?
C15 C14 C19 C20 -2.6(5) . . . . ?
C13 C14 C19 C18 59.1(6) . . . . ?
C15 C14 C19 C18 -121.5(4) . . . . ?
C8 C18 C19 C14 61.4(5) . . . . ?
C11 C18 C19 C14 -64.8(6) . . . . ?
C8 C18 C19 C20 -59.5(5) . . . . ?
C11 C18 C19 C20 174.4(4) . . . . ?
C14 C19 C20 C21 -55.3(5) . . . . ?
C18 C19 C20 C21 68.2(5) . . . . ?
C19 C20 C21 C7 -56.1(5) . . . . ?
C19 C20 C21 N2 61.9(5) . . . . ?
C5 C7 C21 C20 -85.8(5) . . . . ?
C17 C7 C21 C20 153.4(4) . . . . ?
C8 C7 C21 C20 32.3(5) . . . . ?
C5 C7 C21 N2 153.2(4) . . . . ?
C17 C7 C21 N2 32.4(4) . . . . ?
C8 C7 C21 N2 -88.7(4) . . . . ?
C15 N2 C21 C20 -9.8(5) . . . . ?
C16 N2 C21 C20 -133.9(4) . . . . ?
C15 N2 C21 C7 114.8(4) . . . . ?
C16 N2 C21 C7 -9.3(4) . . . . ?
